data_7200902
loop_
_publ_author_name
'Yang, Qing-Feng'
'Yu, Yang'
'Song, Tian-You'
'Yu, Jie-Hui'
'Zhang, Xiao'
'Xu, Ji-Qing'
'Wang, Tie-Gang'

_publ_section_title
;
 2D and 3D networks of lanthanide with mixed dicarboxylate ligands:
 syntheses, crystal structures and photoluminescent properties
;
_journal_issue 8
_journal_name_full CrystEngComm
_journal_page_first 1642
_journal_paper_doi 10.1039/b900522f
_journal_volume 11
_journal_year 2009
_chemical_formula_moiety 'C18 H18 Eu2 O17'
_chemical_formula_sum 'C18 H18 Eu2 O17'
_chemical_formula_weight 810.24
_chemical_melting_point ?
_chemical_name_systematic
;
?
;
_space_group_IT_number 15
_symmetry_cell_setting monoclinic
_symmetry_space_group_name_Hall '-C 2yc'
_symmetry_space_group_name_H-M 'C 1 2/c 1'
_atom_sites_solution_hydrogens geom
_atom_sites_solution_primary direct
_atom_sites_solution_secondary difmap
_audit_creation_method SHELXL-97
_cell_angle_alpha 90.00
_cell_angle_beta 110.895(4)
_cell_angle_gamma 90.00
_cell_formula_units_Z 4
_cell_length_a 19.6326(12)
_cell_length_b 6.0048(4)
_cell_length_c 20.4684(17)
_cell_measurement_reflns_used 2176
_cell_measurement_temperature 293(2)
_cell_measurement_theta_max 25.82
_cell_measurement_theta_min 2.13
_cell_volume 2254.3(3)
_computing_cell_refinement 'Bruker SMART'
_computing_data_collection 'Bruker SMART'
_computing_data_reduction 'Bruker SAINT'
_computing_molecular_graphics 'DIAMOND (Brandenburg, 1999)'
_computing_publication_material 'SHELXL-97 (Sheldrick, 1997)'
_computing_structure_refinement 'SHELXL-97 (Sheldrick, 1997)'
_computing_structure_solution 'SHELXS-97 (Sheldrick, 1990)'
_diffrn_ambient_temperature 293(2)
_diffrn_detector_area_resol_mean 9.00cm
_diffrn_measured_fraction_theta_full 0.998
_diffrn_measured_fraction_theta_max 0.998
_diffrn_measurement_device_type 'Siemens Smart CCD'
_diffrn_measurement_method \w
_diffrn_radiation_monochromator graphite
_diffrn_radiation_source 'fine-focus sealed tube'
_diffrn_radiation_type MoK\a
_diffrn_radiation_wavelength 0.71073
_diffrn_reflns_av_R_equivalents 0.0728
_diffrn_reflns_av_sigmaI/netI 0.0547
_diffrn_reflns_limit_h_max 23
_diffrn_reflns_limit_h_min -24
_diffrn_reflns_limit_k_max 7
_diffrn_reflns_limit_k_min -7
_diffrn_reflns_limit_l_max 25
_diffrn_reflns_limit_l_min -11
_diffrn_reflns_number 6436
_diffrn_reflns_theta_full 25.82
_diffrn_reflns_theta_max 25.82
_diffrn_reflns_theta_min 2.13
_diffrn_standards_decay_% 0
_diffrn_standards_interval_count 0
_diffrn_standards_interval_time 0
_diffrn_standards_number 0
_exptl_absorpt_coefficient_mu 5.602
_exptl_absorpt_correction_T_max 0.5710
_exptl_absorpt_correction_T_min 0.3760
_exptl_absorpt_correction_type empirical
_exptl_absorpt_process_details SADABS
_exptl_crystal_colour colorless
_exptl_crystal_density_diffrn 2.387
_exptl_crystal_density_meas ?
_exptl_crystal_density_method 'not measured'
_exptl_crystal_description rod
_exptl_crystal_F_000 1552
_exptl_crystal_size_max 0.20
_exptl_crystal_size_mid 0.15
_exptl_crystal_size_min 0.10
_refine_diff_density_max 2.527
_refine_diff_density_min -1.800
_refine_diff_density_rms 0.232
_refine_ls_extinction_method none
_refine_ls_goodness_of_fit_ref 1.058
_refine_ls_hydrogen_treatment mixed
_refine_ls_matrix_type full
_refine_ls_number_parameters 188
_refine_ls_number_reflns 2176
_refine_ls_number_restraints 3
_refine_ls_restrained_S_all 1.057
_refine_ls_R_factor_all 0.0377
_refine_ls_R_factor_gt 0.0336
_refine_ls_shift/su_max 0.000
_refine_ls_shift/su_mean 0.000
_refine_ls_structure_factor_coef Fsqd
_refine_ls_weighting_details 'calc w=1/[\s^2^(Fo^2^)+(0.0567P)^2^+0.0000P] where P=(Fo^2^+2Fc^2^)/3'
_refine_ls_weighting_scheme calc
_refine_ls_wR_factor_gt 0.0862
_refine_ls_wR_factor_ref 0.0884
_reflns_number_gt 1941
_reflns_number_total 2176
_reflns_threshold_expression >2sigma(I)
_cod_data_source_file b900522f.txt
_cod_data_source_block 5
_cod_depositor_comments
;
The following automatic conversions were performed:
'_symmetry_cell_setting' value 'Monoclinic' changed to 'monoclinic'
according to '/home/saulius/struct/CIF-dictionaries/cif_core.dic'
dictionary named 'cif_core.dic' version 2.4.1 from 2010-06-29.

Automatic conversion script
Id: cif_fix_enum 1527 2010-12-29 10:47:43Z saulius 

The following automatic conversions were performed:

'_chemical_melting_point' value 'not measured' was changed to '?' -
the value is undefined or not given.

Automatic conversion script
Id: cif_fix_values 1646 2011-03-28 12:23:43Z adriana 

The following automatic conversions were performed:

'_exptl_crystal_density_meas' value 'none' was changed to '?' - the
value is perceived as not measured.

Automatic conversion script
Id: cif_fix_values 3008 2015-01-20 13:52:24Z robertas 
;
_cod_original_sg_symbol_H-M C2/c
_cod_database_code 7200902

loop_
_symmetry_equiv_pos_as_xyz
'x, y, z'
'-x, y, -z+1/2'
'x+1/2, y+1/2, z'
'-x+1/2, y+1/2, -z+1/2'
'-x, -y, -z'
'x, -y, z-1/2'
'-x+1/2, -y+1/2, -z'
'x+1/2, -y+1/2, z-1/2'

loop_
_atom_site_label
_atom_site_type_symbol
_atom_site_fract_x
_atom_site_fract_y
_atom_site_fract_z
_atom_site_U_iso_or_equiv
_atom_site_adp_type
_atom_site_occupancy
_atom_site_symmetry_multiplicity
_atom_site_calc_flag
_atom_site_refinement_flags
_atom_site_disorder_assembly
_atom_site_disorder_group
C1 C 0.2463(3) 0.4774(8) 0.5999(2) 0.0130(10) Uani 1 1 d . . .
C2 C 0.2969(3) 0.5312(8) 0.6724(3) 0.0152(10) Uani 1 1 d . . .
C3 C 0.2970(3) 0.3821(9) 0.7247(3) 0.0221(12) Uani 1 1 d . . .
H3 H 0.2681 0.2551 0.7129 0.027 Uiso 1 1 calc R . .
C4 C 0.3397(3) 0.4205(10) 0.7940(3) 0.0236(12) Uani 1 1 d . . .
H4 H 0.3396 0.3195 0.8284 0.028 Uiso 1 1 calc R . .
C5 C 0.3824(3) 0.6096(11) 0.8117(3) 0.0259(13) Uani 1 1 d . . .
H5 H 0.4104 0.6379 0.8582 0.031 Uiso 1 1 calc R . .
C6 C 0.3836(3) 0.7563(10) 0.7602(3) 0.0212(12) Uani 1 1 d . . .
H6 H 0.4131 0.8818 0.7727 0.025 Uiso 1 1 calc R . .
C7 C 0.3417(3) 0.7217(9) 0.6902(3) 0.0173(11) Uani 1 1 d . . .
C8 C 0.3467(3) 0.8779(8) 0.6357(3) 0.0152(10) Uani 1 1 d . . .
C9 C -0.0007(3) 0.3867(9) 0.5177(3) 0.0162(11) Uani 1 1 d . . .
Eu1 Eu 0.137337(12) 0.32964(4) 0.467693(12) 0.01198(13) Uani 1 1 d . . .
H1 H 0.136(4) -0.097(10) 0.545(4) 0.04(2) Uiso 1 1 d D . .
H2 H 0.193(5) -0.060(18) 0.575(3) 0.09(3) Uiso 1 1 d D . .
H7 H 0.045(5) -0.062(9) 0.405(5) 0.07(3) Uiso 1 1 d D . .
H8 H 0.037(4) 0.083(13) 0.345(4) 0.04(2) Uiso 1 1 d . . .
H9 H 0.033(4) 0.256(13) 0.268(4) 0.03(2) Uiso 1 1 d . . .
O1 O 0.18095(19) 0.5384(6) 0.5800(2) 0.0198(8) Uani 1 1 d . . .
O2 O 0.2680(2) 0.3546(6) 0.5610(2) 0.0162(8) Uani 1 1 d . . .
O3 O 0.3063(2) 0.8537(5) 0.5722(2) 0.0165(8) Uani 1 1 d . . .
O4 O 0.3930(2) 1.0361(6) 0.6531(2) 0.0255(9) Uani 1 1 d . . .
O5 O 0.0444(2) 0.2464(6) 0.5170(2) 0.0215(8) Uani 1 1 d . . .
O6 O -0.0488(2) 0.3689(6) 0.5455(2) 0.0217(9) Uani 1 1 d . . .
O7 O 0.1641(2) -0.0049(7) 0.5364(2) 0.0233(8) Uani 1 1 d D . .
O8 O 0.0574(2) 0.0562(7) 0.3898(2) 0.0279(10) Uani 1 1 d D . .
O9 O 0.0000 0.1989(12) 0.2500 0.0364(18) Uani 1 2 d S . .

loop_
_atom_site_aniso_label
_atom_site_aniso_U_11
_atom_site_aniso_U_22
_atom_site_aniso_U_33
_atom_site_aniso_U_23
_atom_site_aniso_U_13
_atom_site_aniso_U_12
C1 0.018(2) 0.007(2) 0.015(2) 0.0011(19) 0.006(2) -0.0007(19)
C2 0.015(2) 0.014(2) 0.016(2) -0.001(2) 0.004(2) 0.0035(19)
C3 0.028(3) 0.016(3) 0.023(3) 0.002(2) 0.009(2) -0.004(2)
C4 0.028(3) 0.025(3) 0.019(3) 0.008(2) 0.009(2) 0.001(2)
C5 0.023(3) 0.033(3) 0.015(3) 0.000(3) -0.001(2) -0.003(2)
C6 0.021(3) 0.017(3) 0.022(3) -0.006(2) 0.004(2) -0.007(2)
C7 0.017(3) 0.012(2) 0.021(3) 0.003(2) 0.004(2) 0.003(2)
C8 0.014(2) 0.013(2) 0.017(3) -0.001(2) 0.004(2) -0.001(2)
C9 0.013(2) 0.015(2) 0.021(3) 0.002(2) 0.006(2) 0.000(2)
Eu1 0.01021(17) 0.00943(18) 0.01583(18) 0.00037(9) 0.00407(12) 0.00057(8)
O1 0.0139(17) 0.018(2) 0.0253(19) -0.0050(16) 0.0047(16) 0.0025(14)
O2 0.0147(18) 0.0157(18) 0.0186(19) -0.0032(15) 0.0064(15) 0.0021(14)
O3 0.0148(18) 0.0135(18) 0.0180(19) 0.0004(14) 0.0022(16) -0.0020(13)
O4 0.028(2) 0.019(2) 0.025(2) -0.0005(16) 0.0042(18) -0.0105(16)
O5 0.020(2) 0.0124(18) 0.038(2) 0.0061(18) 0.0172(18) 0.0067(16)
O6 0.020(2) 0.0166(19) 0.034(2) 0.0100(17) 0.0154(18) 0.0067(15)
O7 0.0195(19) 0.0152(19) 0.035(2) 0.0106(19) 0.0092(17) 0.0012(16)
O8 0.033(2) 0.020(2) 0.023(2) -0.0010(18) 0.0018(19) -0.0149(18)
O9 0.024(4) 0.038(4) 0.032(4) 0.000 -0.008(3) 0.000

loop_
_atom_type_symbol
_atom_type_description
_atom_type_scat_dispersion_real
_atom_type_scat_dispersion_imag
_atom_type_scat_source
C C 0.0033 0.0016 'International Tables Vol C Tables 4.2.6.8 and 6.1.1.4'
H H 0.0000 0.0000 'International Tables Vol C Tables 4.2.6.8 and 6.1.1.4'
O O 0.0106 0.0060 'International Tables Vol C Tables 4.2.6.8 and 6.1.1.4'
Eu Eu -0.1578 3.6682 'International Tables Vol C Tables 4.2.6.8 and 6.1.1.4'

loop_
_geom_angle_atom_site_label_1
_geom_angle_atom_site_label_2
_geom_angle_atom_site_label_3
_geom_angle
_geom_angle_site_symmetry_1
_geom_angle_site_symmetry_3
_geom_angle_publ_flag
O1 C1 O2 120.1(4) . . ?
O1 C1 C2 119.9(5) . . ?
O2 C1 C2 119.8(4) . . ?
C3 C2 C7 119.5(5) . . ?
C3 C2 C1 116.2(5) . . ?
C7 C2 C1 124.3(5) . . ?
C4 C3 C2 120.9(5) . . ?
C3 C4 C5 119.6(5) . . ?
C6 C5 C4 119.9(5) . . ?
C5 C6 C7 121.8(5) . . ?
C6 C7 C2 118.2(5) . . ?
C6 C7 C8 120.4(5) . . ?
C2 C7 C8 121.3(5) . . ?
O3 C8 O4 119.7(5) . . ?
O3 C8 C7 120.8(5) . . ?
O4 C8 C7 119.4(5) . . ?
O3 C8 Eu1 60.2(3) . 7_566 ?
O4 C8 Eu1 59.5(3) . 7_566 ?
C7 C8 Eu1 177.6(4) . 7_566 ?
O5 C9 O6 127.1(5) . . ?
O5 C9 C9 117.7(6) . 5_566 ?
O6 C9 C9 115.2(6) . 5_566 ?
O7 Eu1 O2 74.46(13) . 7_556 ?
O7 Eu1 O8 76.93(14) . . ?
O2 Eu1 O8 84.47(14) 7_556 . ?
O7 Eu1 O5 67.94(13) . . ?
O2 Eu1 O5 139.95(12) 7_556 . ?
O8 Eu1 O5 74.27(15) . . ?
O7 Eu1 O6 132.79(14) . 5_566 ?
O2 Eu1 O6 152.71(13) 7_556 5_566 ?
O8 Eu1 O6 99.20(15) . 5_566 ?
O5 Eu1 O6 65.85(13) . 5_566 ?
O7 Eu1 O4 141.81(14) . 7_566 ?
O2 Eu1 O4 80.61(14) 7_556 7_566 ?
O8 Eu1 O4 72.22(14) . 7_566 ?
O5 Eu1 O4 122.37(14) . 7_566 ?
O6 Eu1 O4 74.94(14) 5_566 7_566 ?
O7 Eu1 O3 143.55(13) . 7_566 ?
O2 Eu1 O3 78.35(12) 7_556 7_566 ?
O8 Eu1 O3 124.16(14) . 7_566 ?
O5 Eu1 O3 141.56(13) . 7_566 ?
O6 Eu1 O3 77.30(12) 5_566 7_566 ?
O4 Eu1 O3 52.80(12) 7_566 7_566 ?
O7 Eu1 O1 87.08(13) . . ?
O2 Eu1 O1 114.55(12) 7_556 . ?
O8 Eu1 O1 151.05(15) . . ?
O5 Eu1 O1 77.41(14) . . ?
O6 Eu1 O1 74.16(13) 5_566 . ?
O4 Eu1 O1 130.03(13) 7_566 . ?
O3 Eu1 O1 82.57(13) 7_566 . ?
O7 Eu1 O2 70.46(12) . . ?
O2 Eu1 O2 63.93(14) 7_556 . ?
O8 Eu1 O2 139.23(13) . . ?
O5 Eu1 O2 113.38(13) . . ?
O6 Eu1 O2 120.82(12) 5_566 . ?
O4 Eu1 O2 122.73(13) 7_566 . ?
O3 Eu1 O2 76.01(12) 7_566 . ?
O1 Eu1 O2 50.76(12) . . ?
O7 Eu1 C8 153.04(15) . 7_566 ?
O2 Eu1 C8 78.68(14) 7_556 7_566 ?
O8 Eu1 C8 98.37(15) . 7_566 ?
O5 Eu1 C8 137.03(14) . 7_566 ?
O6 Eu1 C8 74.04(14) 5_566 7_566 ?
O4 Eu1 C8 26.47(13) 7_566 7_566 ?
O3 Eu1 C8 26.33(13) 7_566 7_566 ?
O1 Eu1 C8 106.42(14) . 7_566 ?
O2 Eu1 C8 99.74(13) . 7_566 ?
O7 Eu1 Eu1 69.12(9) . 7_556 ?
O2 Eu1 Eu1 33.32(9) 7_556 7_556 ?
O8 Eu1 Eu1 114.11(11) . 7_556 ?
O5 Eu1 Eu1 132.58(9) . 7_556 ?
O6 Eu1 Eu1 144.79(9) 5_566 7_556 ?
O4 Eu1 Eu1 103.78(10) 7_566 7_556 ?
O3 Eu1 Eu1 74.79(8) 7_566 7_556 ?
O1 Eu1 Eu1 81.30(8) . 7_556 ?
O2 Eu1 Eu1 30.61(8) . 7_556 ?
C8 Eu1 Eu1 89.55(10) 7_566 7_556 ?
C1 O1 Eu1 97.3(3) . . ?
C1 O2 Eu1 152.0(3) . 7_556 ?
C1 O2 Eu1 91.8(3) . . ?
Eu1 O2 Eu1 116.07(14) 7_556 . ?
C8 O3 Eu1 93.4(3) . 7_566 ?
C8 O4 Eu1 94.0(3) . 7_566 ?
C9 O5 Eu1 121.0(3) . . ?
C9 O6 Eu1 119.9(3) . 5_566 ?

loop_
_geom_bond_atom_site_label_1
_geom_bond_atom_site_label_2
_geom_bond_distance
_geom_bond_site_symmetry_2
_geom_bond_publ_flag
C1 O1 1.254(6) . ?
C1 O2 1.265(6) . ?
C1 C2 1.498(7) . ?
C2 C3 1.394(8) . ?
C2 C7 1.410(7) . ?
C3 C4 1.385(8) . ?
C4 C5 1.381(9) . ?
C5 C6 1.379(9) . ?
C6 C7 1.390(8) . ?
C7 C8 1.489(8) . ?
C8 O3 1.267(6) . ?
C8 O4 1.274(6) . ?
C8 Eu1 2.851(5) 7_566 ?
C9 O5 1.226(7) . ?
C9 O6 1.268(7) . ?
C9 C9 1.548(10) 5_566 ?
Eu1 O7 2.401(4) . ?
Eu1 O2 2.409(4) 7_556 ?
Eu1 O8 2.432(4) . ?
Eu1 O5 2.432(4) . ?
Eu1 O6 2.457(4) 5_566 ?
Eu1 O4 2.463(4) 7_566 ?
Eu1 O3 2.480(4) 7_566 ?
Eu1 O1 2.487(4) . ?
Eu1 O2 2.599(4) . ?
Eu1 C8 2.851(5) 7_566 ?
Eu1 Eu1 4.2497(5) 7_556 ?
O2 Eu1 2.409(4) 7_556 ?
O3 Eu1 2.480(4) 7_566 ?
O4 Eu1 2.463(4) 7_566 ?
O6 Eu1 2.457(4) 5_566 ?
